data_4314944
loop_
_publ_author_name
'Patrina Paraskevopoulou'
'Christodoulos Makedonas'
'Nikolaos Psaroudakis'
'Christiana A. Mitsopoulou'
'Georgios Floros'
'Andriana Seressioti'
'Marinos Ioannou'
'Yiannis Sanakis'
'Nigam Rath'
'Carlos J. G\'omez Garc\'ia'
'Pericles Stavropoulos'
'Konstantinos Mertis'

_publ_section_title
;
 Isolation, Characterization, and Computational Studies of the Novel
 [Mo3(\m3-Br)2(\m-Br)3Br6]2- Cluster Anion
;
_journal_name_full 'Inorganic Chemistry'
_journal_page_first 2068
_journal_page_last 2076
_journal_paper_doi 10.1021/ic901432j
_journal_volume 49
_journal_year 2010
_chemical_formula_sum 'C32 H72 Br11 Mo3 N2'
_chemical_formula_weight 1651.75
_chemical_name_systematic
; 
 ? 
;
_space_group_IT_number 15
_symmetry_cell_setting monoclinic
_symmetry_space_group_name_Hall '-C 2yc'
_symmetry_space_group_name_H-M 'C 1 2/c 1'
_atom_sites_solution_hydrogens geom
_atom_sites_solution_primary direct
_atom_sites_solution_secondary difmap
_audit_creation_method SHELXL-97
_cell_angle_alpha 90.00
_cell_angle_beta 109.348(4)
_cell_angle_gamma 90.00
_cell_formula_units_Z 4
_cell_length_a 20.077(2)
_cell_length_b 11.8638(11)
_cell_length_c 22.521(2)
_cell_measurement_reflns_used 4297
_cell_measurement_temperature 100(2)
_cell_measurement_theta_max 25.27
_cell_measurement_theta_min 2.39
_cell_volume 5061.3(8)
_computing_cell_refinement 'Bruker SAINT'
_computing_data_collection 'Bruker APEX2'
_computing_data_reduction 'Bruker SAINT'
_computing_molecular_graphics 'Bruker SHELXTL'
_computing_publication_material 'Bruker SHELXTL'
_computing_structure_refinement 'SHELXL-97 (Sheldrick, 2008)'
_computing_structure_solution 'SHELXS-97 (Sheldrick, 2008)'
_diffrn_ambient_temperature 100(2)
_diffrn_measured_fraction_theta_full 0.997
_diffrn_measured_fraction_theta_max 0.997
_diffrn_measurement_device_type 'Bruker APEX-II CCD'
_diffrn_measurement_method '\f and \w scans'
_diffrn_radiation_monochromator graphite
_diffrn_radiation_source 'fine-focus sealed tube'
_diffrn_radiation_type MoK\a
_diffrn_radiation_wavelength 0.71073
_diffrn_reflns_av_R_equivalents 0.0904
_diffrn_reflns_av_sigmaI/netI 0.0909
_diffrn_reflns_limit_h_max 23
_diffrn_reflns_limit_h_min -23
_diffrn_reflns_limit_k_max 14
_diffrn_reflns_limit_k_min -13
_diffrn_reflns_limit_l_max 26
_diffrn_reflns_limit_l_min -25
_diffrn_reflns_number 26806
_diffrn_reflns_theta_full 25.00
_diffrn_reflns_theta_max 25.00
_diffrn_reflns_theta_min 3.02
_exptl_absorpt_coefficient_mu 9.440
_exptl_absorpt_correction_T_max 0.4520
_exptl_absorpt_correction_T_min 0.1163
_exptl_absorpt_correction_type multi-scan
_exptl_absorpt_process_details 'sadabs v2008/1'
_exptl_crystal_colour green
_exptl_crystal_density_diffrn 2.168
_exptl_crystal_density_meas ?
_exptl_crystal_density_method 'not measured'
_exptl_crystal_description plate
_exptl_crystal_F_000 3156
_exptl_crystal_size_max 0.40
_exptl_crystal_size_mid 0.23
_exptl_crystal_size_min 0.10
_refine_diff_density_max 1.339
_refine_diff_density_min -1.061
_refine_diff_density_rms 0.187
_refine_ls_extinction_method none
_refine_ls_goodness_of_fit_ref 1.116
_refine_ls_hydrogen_treatment noref
_refine_ls_matrix_type full
_refine_ls_number_parameters 299
_refine_ls_number_reflns 4442
_refine_ls_number_restraints 404
_refine_ls_restrained_S_all 1.086
_refine_ls_R_factor_all 0.1326
_refine_ls_R_factor_gt 0.0680
_refine_ls_shift/su_max 0.041
_refine_ls_shift/su_mean 0.004
_refine_ls_structure_factor_coef Fsqd
_refine_ls_weighting_details 'calc w=1/[\s^2^(Fo^2^)+(0.1000P)^2^+0.0000P] where P=(Fo^2^+2Fc^2^)/3'
_refine_ls_weighting_scheme calc
_refine_ls_wR_factor_gt 0.1665
_refine_ls_wR_factor_ref 0.1986
_reflns_number_gt 2588
_reflns_number_total 4442
_reflns_threshold_expression >2sigma(I)
_cod_data_source_file ic901432j_si_001.cif
_cod_data_source_block p12208
_cod_depositor_comments
;
The following automatic conversions were performed:

'_symmetry_cell_setting' value 'Monoclinic' changed to 'monoclinic'
according to the built-in table from CIF Core dictionary named
'cif_core.dic' version 2.4.1 from 2010-06-29.

Automatic conversion script
Id: cif_fix_values 1646 2011-03-28 12:23:43Z adriana 

The following automatic conversions were performed:

'_exptl_crystal_density_meas' value 'no' was changed to '?' - the
value is perceived as not measured.

Automatic conversion script
Id: cif_fix_values 3008 2015-01-20 13:52:24Z robertas 
;
_cod_original_cell_volume 5061.3(9)
_cod_database_code 4314944

loop_
_symmetry_equiv_pos_as_xyz
'x, y, z'
'-x, y, -z+1/2'
'x+1/2, y+1/2, z'
'-x+1/2, y+1/2, -z+1/2'
'-x, -y, -z'
'x, -y, z-1/2'
'-x+1/2, -y+1/2, -z'
'x+1/2, -y+1/2, z-1/2'

loop_
_atom_site_label
_atom_site_type_symbol
_atom_site_fract_x
_atom_site_fract_y
_atom_site_fract_z
_atom_site_U_iso_or_equiv
_atom_site_adp_type
_atom_site_occupancy
_atom_site_symmetry_multiplicity
_atom_site_calc_flag
_atom_site_refinement_flags
_atom_site_disorder_assembly
_atom_site_disorder_group
Mo1 Mo 0.47229(5) 0.73389(8) 0.18490(4) 0.0322(3) Uani 1 1 d . . .
Mo2 Mo 0.5000 0.93153(11) 0.2500 0.0451(5) Uani 1 2 d S . .
Br1 Br 0.45069(8) 0.92593(10) 0.12940(6) 0.0565(5) Uani 1 1 d . A .
Br2 Br 0.59902(7) 0.79674(14) 0.24524(6) 0.0615(5) Uani 1 1 d . . .
Br3 Br 0.5000 0.55095(14) 0.2500 0.0666(7) Uani 1 2 d S . .
Br4 Br 0.52499(8) 0.65746(11) 0.10580(6) 0.0596(5) Uani 1 1 d . . .
Br5 Br 0.35432(8) 0.66348(13) 0.11208(6) 0.0727(5) Uani 1 1 d . . .
Br6 Br 0.4306(2) 1.0965(3) 0.25599(13) 0.0710(10) Uani 0.60 1 d P A 1
Br6' Br 0.3860(2) 1.0636(3) 0.24120(17) 0.0410(10) Uani 0.40 1 d P A 2
N1 N 0.6284(6) 0.3093(8) 0.1074(5) 0.052(3) Uani 1 1 d . C .
C11 C 0.6449(10) 0.1865(15) 0.0999(6) 0.106(6) Uani 1 1 d DU . .
H11A H 0.6966 0.1767 0.1189 0.127 Uiso 1 1 calc R . .
H11B H 0.6229 0.1413 0.1254 0.127 Uiso 1 1 calc R . .
C12 C 0.6231(10) 0.1359(11) 0.0356(7) 0.089(5) Uani 1 1 d DU . .
H12A H 0.6443 0.1789 0.0086 0.107 Uiso 1 1 calc R . .
H12B H 0.5711 0.1390 0.0162 0.107 Uiso 1 1 calc R . .
C13 C 0.6474(10) 0.0170(11) 0.0406(8) 0.092(5) Uani 1 1 d DU . .
H13A H 0.6424 -0.0103 -0.0022 0.110 Uiso 1 1 calc R . .
H13B H 0.6983 0.0155 0.0655 0.110 Uiso 1 1 calc R . .
C14 C 0.6104(12) -0.0632(12) 0.0695(9) 0.111(7) Uani 1 1 d DU . .
H14A H 0.6318 -0.1381 0.0719 0.167 Uiso 1 1 calc R . .
H14B H 0.5604 -0.0671 0.0437 0.167 Uiso 1 1 calc R . .
H14C H 0.6147 -0.0375 0.1119 0.167 Uiso 1 1 calc R . .
C21 C 0.5491(8) 0.3318(12) 0.0753(9) 0.099(6) Uani 1 1 d DU C .
H21A H 0.5391 0.4113 0.0826 0.118 Uiso 1 1 calc R . .
H21B H 0.5372 0.3211 0.0293 0.118 Uiso 1 1 calc R . .
C22 C 0.5023(10) 0.2566(19) 0.0984(12) 0.145(7) Uani 1 1 d DU . .
H22A H 0.5149 0.2562 0.1448 0.174 Uiso 1 1 calc R B 1
H22B H 0.4988 0.1787 0.0819 0.174 Uiso 1 1 calc R B 1
C23 C 0.4358(13) 0.331(3) 0.0643(17) 0.112(9) Uani 0.50 1 d PDU C 1
H23A H 0.4423 0.4092 0.0807 0.135 Uiso 0.50 1 calc PR C 1
H23B H 0.4266 0.3330 0.0183 0.135 Uiso 0.50 1 calc PR C 1
C24 C 0.374(2) 0.272(4) 0.080(3) 0.147(14) Uani 0.50 1 d PDU C 1
H24A H 0.3305 0.3137 0.0603 0.221 Uiso 0.50 1 calc PR C 1
H24B H 0.3852 0.2696 0.1254 0.221 Uiso 0.50 1 calc PR C 1
H24C H 0.3691 0.1947 0.0631 0.221 Uiso 0.50 1 calc PR C 1
C31 C 0.6650(10) 0.3771(16) 0.0734(8) 0.101(5) Uani 1 1 d DU . .
H31A H 0.6655 0.3280 0.0380 0.121 Uiso 1 1 calc R D 1
H31B H 0.6310 0.4380 0.0541 0.121 Uiso 1 1 calc R D 1
C32 C 0.7333(15) 0.433(2) 0.0921(16) 0.083(7) Uani 0.50 1 d PDU E 1
H32A H 0.7704 0.3751 0.0983 0.099 Uiso 0.50 1 calc PR E 1
H32B H 0.7411 0.4707 0.1330 0.099 Uiso 0.50 1 calc PR E 1
C33 C 0.741(3) 0.518(2) 0.046(2) 0.070(8) Uani 0.50 1 d PDU E 1
H33A H 0.7857 0.5000 0.0384 0.084 Uiso 0.50 1 calc PR E 1
H33B H 0.7023 0.5051 0.0064 0.084 Uiso 0.50 1 calc PR E 1
C34 C 0.742(3) 0.639(3) 0.060(3) 0.150(19) Uani 0.50 1 d PDU E 1
H34A H 0.7342 0.6817 0.0210 0.226 Uiso 0.50 1 calc PR E 1
H34B H 0.7886 0.6594 0.0901 0.226 Uiso 0.50 1 calc PR E 1
H34C H 0.7054 0.6566 0.0780 0.226 Uiso 0.50 1 calc PR E 1
C41 C 0.6489(10) 0.3374(13) 0.1740(7) 0.090(5) Uani 1 1 d DU . .
H41A H 0.6349 0.4167 0.1767 0.108 Uiso 1 1 calc R E 1
H41B H 0.6197 0.2905 0.1922 0.108 Uiso 1 1 calc R E 1
C42 C 0.7205(15) 0.327(3) 0.2144(12) 0.096(8) Uani 0.50 1 d PDU E 1
H42A H 0.7539 0.3540 0.1938 0.115 Uiso 0.50 1 calc PR E 1
H42B H 0.7320 0.2475 0.2281 0.115 Uiso 0.50 1 calc PR E 1
C43 C 0.721(2) 0.400(4) 0.2674(17) 0.119(9) Uani 0.50 1 d PDU E 1
H43A H 0.7683 0.3914 0.2987 0.143 Uiso 0.50 1 calc PR E 1
H43B H 0.7182 0.4775 0.2510 0.143 Uiso 0.50 1 calc PR E 1
C44 C 0.673(3) 0.399(4) 0.304(2) 0.154(15) Uani 0.50 1 d PDU E 1
H44A H 0.6826 0.4643 0.3325 0.231 Uiso 0.50 1 calc PR E 1
H44B H 0.6797 0.3296 0.3293 0.231 Uiso 0.50 1 calc PR E 1
H44C H 0.6238 0.4025 0.2759 0.231 Uiso 0.50 1 calc PR E 1
C23' C 0.4262(16) 0.246(3) 0.089(2) 0.097(9) Uani 0.50 1 d PDU C 2
H23C H 0.4159 0.1799 0.1106 0.116 Uiso 0.50 1 calc PR C 2
H23D H 0.3981 0.2421 0.0433 0.116 Uiso 0.50 1 calc PR C 2
C24' C 0.4130(18) 0.353(2) 0.1170(18) 0.098(10) Uani 0.50 1 d PDU C 2
H24D H 0.3631 0.3573 0.1136 0.147 Uiso 0.50 1 calc PR C 2
H24E H 0.4247 0.4172 0.0948 0.147 Uiso 0.50 1 calc PR C 2
H24F H 0.4424 0.3556 0.1615 0.147 Uiso 0.50 1 calc PR C 2
C32' C 0.6808(18) 0.495(2) 0.0824(17) 0.092(7) Uani 0.50 1 d PDU E 2
H32C H 0.6935 0.5097 0.1280 0.111 Uiso 0.50 1 calc PR E 2
H32D H 0.6362 0.5358 0.0615 0.111 Uiso 0.50 1 calc PR E 2
C33' C 0.736(2) 0.548(2) 0.061(2) 0.076(8) Uani 0.50 1 d PDU E 2
H33C H 0.7813 0.5064 0.0762 0.091 Uiso 0.50 1 calc PR E 2
H33D H 0.7208 0.5572 0.0151 0.091 Uiso 0.50 1 calc PR E 2
C34' C 0.740(3) 0.658(3) 0.094(3) 0.143(18) Uani 0.50 1 d PDU E 2
H34D H 0.7759 0.7062 0.0859 0.214 Uiso 0.50 1 calc PR E 2
H34E H 0.7533 0.6455 0.1398 0.214 Uiso 0.50 1 calc PR E 2
H34F H 0.6942 0.6961 0.0791 0.214 Uiso 0.50 1 calc PR E 2
C42' C 0.6562(17) 0.444(2) 0.2085(13) 0.089(8) Uani 0.50 1 d PDU E 2
H42C H 0.6107 0.4499 0.2164 0.106 Uiso 0.50 1 calc PR E 2
H42D H 0.6534 0.5009 0.1756 0.106 Uiso 0.50 1 calc PR E 2
C43' C 0.7075(17) 0.496(2) 0.2665(12) 0.104(9) Uani 0.50 1 d PDU E 2
H43C H 0.7446 0.5398 0.2566 0.125 Uiso 0.50 1 calc PR E 2
H43D H 0.6832 0.5459 0.2883 0.125 Uiso 0.50 1 calc PR E 2
C44' C 0.737(3) 0.393(4) 0.304(2) 0.166(17) Uani 0.50 1 d PDU E 2
H44D H 0.7737 0.4149 0.3436 0.250 Uiso 0.50 1 calc PR E 2
H44E H 0.7571 0.3432 0.2801 0.250 Uiso 0.50 1 calc PR E 2
H44F H 0.6990 0.3533 0.3142 0.250 Uiso 0.50 1 calc PR E 2

loop_
_atom_site_aniso_label
_atom_site_aniso_U_11
_atom_site_aniso_U_22
_atom_site_aniso_U_33
_atom_site_aniso_U_23
_atom_site_aniso_U_13
_atom_site_aniso_U_12
Mo1 0.0421(7) 0.0280(6) 0.0270(5) 0.0008(4) 0.0121(5) 0.0027(5)
Mo2 0.0999(14) 0.0222(8) 0.0307(8) 0.000 0.0450(8) 0.000
Br1 0.1052(12) 0.0387(8) 0.0393(7) 0.0071(6) 0.0422(7) 0.0166(7)
Br2 0.0531(9) 0.0926(11) 0.0464(8) -0.0205(7) 0.0267(7) -0.0172(8)
Br3 0.1071(18) 0.0309(10) 0.0398(10) 0.000 -0.0054(11) 0.000
Br4 0.0880(11) 0.0528(9) 0.0404(8) -0.0062(6) 0.0246(7) 0.0216(8)
Br5 0.0655(10) 0.0881(12) 0.0473(8) 0.0163(8) -0.0044(7) -0.0193(8)
Br6 0.119(3) 0.0548(19) 0.0434(16) -0.0002(13) 0.033(2) 0.036(2)
Br6' 0.051(3) 0.038(2) 0.036(2) -0.0061(15) 0.0167(19) 0.0061(18)
N1 0.065(8) 0.037(6) 0.063(7) 0.011(6) 0.036(6) 0.006(5)
C11 0.140(15) 0.123(13) 0.049(8) 0.001(8) 0.025(9) 0.083(12)
C12 0.135(14) 0.074(8) 0.055(8) 0.000(8) 0.028(9) 0.012(9)
C13 0.110(13) 0.077(9) 0.088(11) -0.009(8) 0.033(10) 0.008(9)
C14 0.19(2) 0.059(10) 0.103(14) -0.012(9) 0.071(14) -0.004(11)
C21 0.061(10) 0.060(10) 0.182(17) -0.046(10) 0.051(11) -0.001(8)
C22 0.099(12) 0.153(16) 0.22(2) -0.077(13) 0.098(13) -0.036(10)
C23 0.095(13) 0.13(2) 0.16(2) -0.081(19) 0.094(17) -0.044(14)
C24 0.115(17) 0.18(3) 0.21(3) -0.01(3) 0.13(2) -0.01(2)
C31 0.101(12) 0.120(11) 0.088(12) 0.002(11) 0.040(10) -0.041(10)
C32 0.071(13) 0.090(15) 0.112(17) 0.019(13) 0.063(14) 0.004(12)
C33 0.083(16) 0.045(15) 0.111(19) 0.002(13) 0.072(14) 0.017(14)
C34 0.18(3) 0.053(14) 0.18(4) -0.026(19) 0.00(3) -0.01(2)
C41 0.159(15) 0.067(9) 0.067(10) -0.016(8) 0.068(9) -0.017(10)
C42 0.167(19) 0.074(18) 0.059(16) -0.006(14) 0.055(13) 0.008(19)
C43 0.16(2) 0.13(2) 0.071(15) -0.027(14) 0.043(13) 0.043(18)
C44 0.16(3) 0.19(3) 0.13(3) -0.03(2) 0.07(2) 0.09(3)
C23' 0.088(14) 0.062(16) 0.17(2) -0.045(16) 0.081(17) -0.011(14)
C24' 0.10(2) 0.041(16) 0.17(3) -0.053(17) 0.06(2) -0.026(14)
C32' 0.090(16) 0.089(12) 0.123(17) 0.011(15) 0.070(14) 0.015(12)
C33' 0.086(15) 0.047(15) 0.13(2) 0.014(15) 0.076(14) 0.029(13)
C34' 0.13(3) 0.060(17) 0.23(5) -0.03(2) 0.05(3) 0.026(15)
C42' 0.14(2) 0.080(15) 0.068(14) -0.025(12) 0.058(13) 0.022(15)
C43' 0.16(2) 0.099(18) 0.067(15) -0.045(12) 0.055(14) 0.034(17)
C44' 0.16(3) 0.21(3) 0.13(3) 0.04(3) 0.04(2) 0.07(3)

loop_
_atom_type_symbol
_atom_type_description
_atom_type_scat_dispersion_real
_atom_type_scat_dispersion_imag
_atom_type_scat_source
C C 0.0033 0.0016 'International Tables Vol C Tables 4.2.6.8 and 6.1.1.4'
H H 0.0000 0.0000 'International Tables Vol C Tables 4.2.6.8 and 6.1.1.4'
N N 0.0061 0.0033 'International Tables Vol C Tables 4.2.6.8 and 6.1.1.4'
Mo Mo -1.6832 0.6857 'International Tables Vol C Tables 4.2.6.8 and 6.1.1.4'
Br Br -0.2901 2.4595 'International Tables Vol C Tables 4.2.6.8 and 6.1.1.4'

loop_
_geom_angle_atom_site_label_1
_geom_angle_atom_site_label_2
_geom_angle_atom_site_label_3
_geom_angle
_geom_angle_site_symmetry_1
_geom_angle_site_symmetry_3
_geom_angle_publ_flag
Br4 Mo1 Br5 86.86(6) . . ?
Br4 Mo1 Br2 171.10(7) . 2_655 ?
Br5 Mo1 Br2 84.31(6) . 2_655 ?
Br4 Mo1 Br1 91.03(5) . . ?
Br5 Mo1 Br1 90.38(6) . . ?
Br2 Mo1 Br1 90.12(5) 2_655 . ?
Br4 Mo1 Br2 84.50(5) . . ?
Br5 Mo1 Br2 171.29(6) . . ?
Br2 Mo1 Br2 104.35(6) 2_655 . ?
Br1 Mo1 Br2 88.73(6) . . ?
Br4 Mo1 Br3 92.12(5) . . ?
Br5 Mo1 Br3 94.01(5) . . ?
Br2 Mo1 Br3 87.42(4) 2_655 . ?
Br1 Mo1 Br3 174.73(5) . . ?
Br2 Mo1 Br3 87.37(5) . . ?
Br4 Mo1 Mo2 129.12(5) . . ?
Br5 Mo1 Mo2 127.78(5) . . ?
Br2 Mo1 Mo2 58.35(4) 2_655 . ?
Br1 Mo1 Mo2 57.94(4) . . ?
Br2 Mo1 Mo2 58.32(4) . . ?
Br3 Mo1 Mo2 116.88(4) . . ?
Br4 Mo1 Mo1 129.20(6) . 2_655 ?
Br5 Mo1 Mo1 130.28(6) . 2_655 ?
Br2 Mo1 Mo1 57.36(4) 2_655 2_655 ?
Br1 Mo1 Mo1 117.35(3) . 2_655 ?
Br2 Mo1 Mo1 57.27(4) . 2_655 ?
Br3 Mo1 Mo1 57.45(3) . 2_655 ?
Mo2 Mo1 Mo1 59.43(2) . 2_655 ?
Br6 Mo2 Br6 72.8(2) 2_655 . ?
Br6 Mo2 Br1 89.38(8) 2_655 . ?
Br6 Mo2 Br1 93.00(7) . . ?
Br6 Mo2 Br1 93.00(7) 2_655 2_655 ?
Br6 Mo2 Br1 89.38(8) . 2_655 ?
Br1 Mo2 Br1 177.04(7) . 2_655 ?
Br6 Mo2 Br2 164.63(11) 2_655 2_655 ?
Br6 Mo2 Br2 91.88(10) . 2_655 ?
Br1 Mo2 Br2 89.75(5) . 2_655 ?
Br1 Mo2 Br2 88.42(4) 2_655 2_655 ?
Br6 Mo2 Br2 91.88(10) 2_655 . ?
Br6 Mo2 Br2 164.63(11) . . ?
Br1 Mo2 Br2 88.42(4) . . ?
Br1 Mo2 Br2 89.75(5) 2_655 . ?
Br2 Mo2 Br2 103.43(8) 2_655 . ?
Br6 Mo2 Mo1 134.75(9) 2_655 2_655 ?
Br6 Mo2 Mo1 132.97(8) . 2_655 ?
Br1 Mo2 Mo1 119.09(5) . 2_655 ?
Br1 Mo2 Mo1 57.95(3) 2_655 2_655 ?
Br2 Mo2 Mo1 57.79(4) 2_655 2_655 ?
Br2 Mo2 Mo1 57.73(4) . 2_655 ?
Br6 Mo2 Mo1 132.96(8) 2_655 . ?
Br6 Mo2 Mo1 134.75(9) . . ?
Br1 Mo2 Mo1 57.95(3) . . ?
Br1 Mo2 Mo1 119.09(5) 2_655 . ?
Br2 Mo2 Mo1 57.73(4) 2_655 . ?
Br2 Mo2 Mo1 57.79(4) . . ?
Mo1 Mo2 Mo1 61.14(5) 2_655 . ?
Br6 Mo2 Br6' 19.74(9) 2_655 2_655 ?
Br6 Mo2 Br6' 90.92(16) . 2_655 ?
Br1 Mo2 Br6' 96.43(9) . 2_655 ?
Br1 Mo2 Br6' 85.28(8) 2_655 2_655 ?
Br2 Mo2 Br6' 173.07(9) 2_655 2_655 ?
Br2 Mo2 Br6' 73.72(9) . 2_655 ?
Mo1 Mo2 Br6' 116.04(9) 2_655 2_655 ?
Mo1 Mo2 Br6' 123.44(9) . 2_655 ?
Br6 Mo2 Br6' 90.92(16) 2_655 . ?
Br6 Mo2 Br6' 19.74(9) . . ?
Br1 Mo2 Br6' 85.28(8) . . ?
Br1 Mo2 Br6' 96.43(9) 2_655 . ?
Br2 Mo2 Br6' 73.72(9) 2_655 . ?
Br2 Mo2 Br6' 173.07(9) . . ?
Mo1 Mo2 Br6' 123.44(9) 2_655 . ?
Mo1 Mo2 Br6' 116.04(9) . . ?
Br6' Mo2 Br6' 109.81(17) 2_655 . ?
Mo1 Br1 Mo2 64.12(4) . . ?
Mo1 Br2 Mo1 65.37(5) 2_655 . ?
Mo1 Br2 Mo2 63.92(4) 2_655 . ?
Mo1 Br2 Mo2 63.88(4) . . ?
Mo1 Br3 Mo1 65.09(6) 2_655 . ?
C41 N1 C31 113.1(12) . . ?
C41 N1 C11 109.7(10) . . ?
C31 N1 C11 107.7(13) . . ?
C41 N1 C21 109.9(12) . . ?
C31 N1 C21 106.2(12) . . ?
C11 N1 C21 110.2(11) . . ?
C12 C11 N1 119.3(12) . . ?
C12 C11 H11A 107.5 . . ?
N1 C11 H11A 107.5 . . ?
C12 C11 H11B 107.5 . . ?
N1 C11 H11B 107.5 . . ?
H11A C11 H11B 107.0 . . ?
C11 C12 C13 108.9(13) . . ?
C11 C12 H12A 109.9 . . ?
C13 C12 H12A 109.9 . . ?
C11 C12 H12B 109.9 . . ?
C13 C12 H12B 109.9 . . ?
H12A C12 H12B 108.3 . . ?
C14 C13 C12 116.4(15) . . ?
C14 C13 H13A 108.2 . . ?
C12 C13 H13A 108.2 . . ?
C14 C13 H13B 108.2 . . ?
C12 C13 H13B 108.2 . . ?
H13A C13 H13B 107.3 . . ?
C13 C14 H14A 109.5 . . ?
C13 C14 H14B 109.5 . . ?
H14A C14 H14B 109.5 . . ?
C13 C14 H14C 109.5 . . ?
H14A C14 H14C 109.5 . . ?
H14B C14 H14C 109.5 . . ?
C22 C21 N1 113.7(16) . . ?
C22 C21 H21A 108.8 . . ?
N1 C21 H21A 108.8 . . ?
C22 C21 H21B 108.8 . . ?
N1 C21 H21B 108.8 . . ?
H21A C21 H21B 107.7 . . ?
C21 C22 C23' 137(3) . . ?
C21 C22 C23 91(2) . . ?
C23' C22 C23 45.8(18) . . ?
C21 C22 H22A 113.4 . . ?
C23' C22 H22A 92.7 . . ?
C23 C22 H22A 113.4 . . ?
C21 C22 H22B 113.4 . . ?
C23' C22 H22B 85.7 . . ?
C23 C22 H22B 113.4 . . ?
H22A C22 H22B 110.7 . . ?
C24 C23 C22 104(3) . . ?
C24 C23 H23A 110.9 . . ?
C22 C23 H23A 110.9 . . ?
C24 C23 H23B 110.9 . . ?
C22 C23 H23B 110.9 . . ?
H23A C23 H23B 109.0 . . ?
C23 C24 H24A 109.5 . . ?
C23 C24 H24B 109.5 . . ?
H24A C24 H24B 109.5 . . ?
C23 C24 H24C 109.5 . . ?
H24A C24 H24C 109.5 . . ?
H24B C24 H24C 109.5 . . ?
C32 C31 C32' 51.0(16) . . ?
C32 C31 N1 133.5(19) . . ?
C32' C31 N1 126(2) . . ?
C32 C31 H31A 103.9 . . ?
C32' C31 H31A 128.7 . . ?
N1 C31 H31A 103.9 . . ?
C32 C31 H31B 103.9 . . ?
C32' C31 H31B 55.8 . . ?
N1 C31 H31B 103.9 . . ?
H31A C31 H31B 105.4 . . ?
C31 C32 C33 115(3) . . ?
C31 C32 H32A 108.6 . . ?
C33 C32 H32A 108.6 . . ?
C31 C32 H32B 108.6 . . ?
C33 C32 H32B 108.6 . . ?
H32A C32 H32B 107.6 . . ?
C34 C33 C32 121(4) . . ?
C34 C33 H33A 107.1 . . ?
C32 C33 H33A 107.0 . . ?
C34 C33 H33B 107.0 . . ?
C32 C33 H33B 107.1 . . ?
H33A C33 H33B 106.8 . . ?
C33 C34 H34A 109.5 . . ?
C33 C34 H34B 109.4 . . ?
H34A C34 H34B 109.5 . . ?
C33 C34 H34C 109.5 . . ?
H34A C34 H34C 109.5 . . ?
H34B C34 H34C 109.5 . . ?
C42 C41 C42' 80.6(19) . . ?
C42 C41 N1 121.1(17) . . ?
C42' C41 N1 133.5(17) . . ?
C42 C41 H41A 107.1 . . ?
C42' C41 H41A 29.3 . . ?
N1 C41 H41A 107.0 . . ?
C42 C41 H41B 107.0 . . ?
C42' C41 H41B 103.6 . . ?
N1 C41 H41B 107.0 . . ?
H41A C41 H41B 106.8 . . ?
C41 C42 C43 101(3) . . ?
C41 C42 H42A 111.5 . . ?
C43 C42 H42A 111.6 . . ?
C41 C42 H42B 111.6 . . ?
C43 C42 H42B 111.5 . . ?
H42A C42 H42B 109.4 . . ?
C44 C43 C42 129(4) . . ?
C44 C43 H43A 105.1 . . ?
C42 C43 H43A 105.0 . . ?
C44 C43 H43B 104.9 . . ?
C42 C43 H43B 104.9 . . ?
H43A C43 H43B 105.9 . . ?
C43 C44 H44A 109.5 . . ?
C43 C44 H44B 109.4 . . ?
H44A C44 H44B 109.5 . . ?
C43 C44 H44C 109.5 . . ?
H44A C44 H44C 109.5 . . ?
H44B C44 H44C 109.5 . . ?
C22 C23' C24' 101(3) . . ?
C22 C23' H23C 111.6 . . ?
C24' C23' H23C 111.6 . . ?
C22 C23' H23D 111.6 . . ?
C24' C23' H23D 111.6 . . ?
H23C C23' H23D 109.4 . . ?
C23' C24' H24D 109.5 . . ?
C23' C24' H24E 109.5 . . ?
H24D C24' H24E 109.5 . . ?
C23' C24' H24F 109.5 . . ?
H24D C24' H24F 109.5 . . ?
H24E C24' H24F 109.5 . . ?
C31 C32' C33' 122(3) . . ?
C31 C32' H32C 106.9 . . ?
C33' C32' H32C 106.9 . . ?
C31 C32' H32D 106.9 . . ?
C33' C32' H32D 106.9 . . ?
H32C C32' H32D 106.7 . . ?
C34' C33' C32' 98(2) . . ?
C34' C33' H33C 112.1 . . ?
C32' C33' H33C 112.2 . . ?
C34' C33' H33D 112.2 . . ?
C32' C33' H33D 112.1 . . ?
H33C C33' H33D 109.8 . . ?
C33' C34' H34D 109.5 . . ?
C33' C34' H34E 109.5 . . ?
H34D C34' H34E 109.5 . . ?
C33' C34' H34F 109.4 . . ?
H34D C34' H34F 109.5 . . ?
H34E C34' H34F 109.5 . . ?
C41 C42' C43' 137(2) . . ?
C41 C42' H42C 102.8 . . ?
C43' C42' H42C 102.8 . . ?
C41 C42' H42D 102.8 . . ?
C43' C42' H42D 102.7 . . ?
H42C C42' H42D 105.0 . . ?
C44' C43' C42' 101(3) . . ?
C44' C43' H43C 111.7 . . ?
C42' C43' H43C 111.7 . . ?
C44' C43' H43D 111.6 . . ?
C42' C43' H43D 111.7 . . ?
H43C C43' H43D 109.4 . . ?
C43' C44' H44D 109.6 . . ?
C43' C44' H44E 109.4 . . ?
H44D C44' H44E 109.5 . . ?
C43' C44' H44F 109.5 . . ?
H44D C44' H44F 109.5 . . ?
H44E C44' H44F 109.5 . . ?

loop_
_geom_bond_atom_site_label_1
_geom_bond_atom_site_label_2
_geom_bond_distance
_geom_bond_site_symmetry_2
_geom_bond_publ_flag
Mo1 Br4 2.5227(15) . ?
Mo1 Br5 2.5344(17) . ?
Mo1 Br2 2.5638(16) 2_655 ?
Mo1 Br1 2.5655(15) . ?
Mo1 Br2 2.5662(17) . ?
Mo1 Br3 2.5747(17) . ?
Mo1 Mo2 2.7232(14) . ?
Mo1 Mo1 2.7702(18) 2_655 ?
Mo2 Br6 2.432(3) 2_655 ?
Mo2 Br6 2.432(3) . ?
Mo2 Br1 2.5652(13) . ?
Mo2 Br1 2.5652(13) 2_655 ?
Mo2 Br2 2.5811(17) 2_655 ?
Mo2 Br2 2.5811(17) . ?
Mo2 Mo1 2.7232(14) 2_655 ?
Mo2 Br6' 2.726(4) 2_655 ?
Mo2 Br6' 2.726(4) . ?
Br2 Mo1 2.5637(16) 2_655 ?
Br3 Mo1 2.5747(17) 2_655 ?
N1 C41 1.456(16) . ?
N1 C31 1.463(17) . ?
N1 C11 1.516(18) . ?
N1 C21 1.538(18) . ?
C11 C12 1.493(14) . ?
C11 H11A 0.9900 . ?
C11 H11B 0.9900 . ?
C12 C13 1.484(14) . ?
C12 H12A 0.9900 . ?
C12 H12B 0.9900 . ?
C13 C14 1.482(15) . ?
C13 H13A 0.9900 . ?
C13 H13B 0.9900 . ?
C14 H14A 0.9800 . ?
C14 H14B 0.9800 . ?
C14 H14C 0.9800 . ?
C21 C22 1.51(2) . ?
C21 H21A 0.9900 . ?
C21 H21B 0.9900 . ?
C22 C23' 1.47(3) . ?
C22 C23 1.57(3) . ?
C22 H22A 0.9900 . ?
C22 H22B 0.9900 . ?
C23 C24 1.55(3) . ?
C23 H23A 0.9900 . ?
C23 H23B 0.9900 . ?
C24 H24A 0.9800 . ?
C24 H24B 0.9800 . ?
C24 H24C 0.9800 . ?
C31 C32 1.45(2) . ?
C31 C32' 1.43(2) . ?
C31 H31A 0.9900 . ?
C31 H31B 0.9900 . ?
C32 C33 1.49(3) . ?
C32 H32A 0.9900 . ?
C32 H32B 0.9900 . ?
C33 C34 1.47(3) . ?
C33 H33A 0.9900 . ?
C33 H33B 0.9900 . ?
C34 H34A 0.9800 . ?
C34 H34B 0.9800 . ?
C34 H34C 0.9800 . ?
C41 C42 1.43(2) . ?
C41 C42' 1.465(19) . ?
C41 H41A 0.9900 . ?
C41 H41B 0.9900 . ?
C42 C43 1.48(2) . ?
C42 H42A 0.9900 . ?
C42 H42B 0.9900 . ?
C43 C44 1.46(2) . ?
C43 H43A 0.9900 . ?
C43 H43B 0.9900 . ?
C44 H44A 0.9800 . ?
C44 H44B 0.9800 . ?
C44 H44C 0.9800 . ?
C23' C24' 1.48(3) . ?
C23' H23C 0.9900 . ?
C23' H23D 0.9900 . ?
C24' H24D 0.9800 . ?
C24' H24E 0.9800 . ?
C24' H24F 0.9800 . ?
C32' C33' 1.49(3) . ?
C32' H32C 0.9900 . ?
C32' H32D 0.9900 . ?
C33' C34' 1.49(3) . ?
C33' H33C 0.9900 . ?
C33' H33D 0.9900 . ?
C34' H34D 0.9800 . ?
C34' H34E 0.9800 . ?
C34' H34F 0.9800 . ?
C42' C43' 1.504(5) . ?
C42' H42C 0.9900 . ?
C42' H42D 0.9900 . ?
C43' C44' 1.499(5) . ?
C43' H43C 0.9900 . ?
C43' H43D 0.9900 . ?
C44' H44D 0.9800 . ?
C44' H44E 0.9800 . ?
C44' H44F 0.9800 . ?

loop_
_geom_torsion_atom_site_label_1
_geom_torsion_atom_site_label_2
_geom_torsion_atom_site_label_3
_geom_torsion_atom_site_label_4
_geom_torsion
_geom_torsion_site_symmetry_1
_geom_torsion_site_symmetry_2
_geom_torsion_site_symmetry_3
_geom_torsion_site_symmetry_4
_geom_torsion_publ_flag
Br4 Mo1 Mo2 Br6 8.07(15) . . . 2_655 ?
Br5 Mo1 Mo2 Br6 -114.69(14) . . . 2_655 ?
Br2 Mo1 Mo2 Br6 -166.00(13) 2_655 . . 2_655 ?
Br1 Mo1 Mo2 Br6 -53.10(14) . . . 2_655 ?
Br2 Mo1 Mo2 Br6 57.75(13) . . . 2_655 ?
Br3 Mo1 Mo2 Br6 125.83(13) . . . 2_655 ?
Mo1 Mo1 Mo2 Br6 125.83(13) 2_655 . . 2_655 ?
Br4 Mo1 Mo2 Br6 118.91(12) . . . . ?
Br5 Mo1 Mo2 Br6 -3.85(13) . . . . ?
Br2 Mo1 Mo2 Br6 -55.16(12) 2_655 . . . ?
Br1 Mo1 Mo2 Br6 57.74(12) . . . . ?
Br2 Mo1 Mo2 Br6 168.59(12) . . . . ?
Br3 Mo1 Mo2 Br6 -123.33(11) . . . . ?
Mo1 Mo1 Mo2 Br6 -123.33(11) 2_655 . . . ?
Br4 Mo1 Mo2 Br1 61.17(7) . . . . ?
Br5 Mo1 Mo2 Br1 -61.59(7) . . . . ?
Br2 Mo1 Mo2 Br1 -112.90(6) 2_655 . . . ?
Br2 Mo1 Mo2 Br1 110.85(6) . . . . ?
Br3 Mo1 Mo2 Br1 178.93(6) . . . . ?
Mo1 Mo1 Mo2 Br1 178.93(6) 2_655 . . . ?
Br4 Mo1 Mo2 Br1 -118.80(7) . . . 2_655 ?
Br5 Mo1 Mo2 Br1 118.44(7) . . . 2_655 ?
Br2 Mo1 Mo2 Br1 67.13(6) 2_655 . . 2_655 ?
Br1 Mo1 Mo2 Br1 -179.969(2) . . . 2_655 ?
Br2 Mo1 Mo2 Br1 -69.12(6) . . . 2_655 ?
Br3 Mo1 Mo2 Br1 -1.04(6) . . . 2_655 ?
Mo1 Mo1 Mo2 Br1 -1.04(6) 2_655 . . 2_655 ?
Br4 Mo1 Mo2 Br2 174.07(7) . . . 2_655 ?
Br5 Mo1 Mo2 Br2 51.31(7) . . . 2_655 ?
Br1 Mo1 Mo2 Br2 112.90(6) . . . 2_655 ?
Br2 Mo1 Mo2 Br2 -136.25(5) . . . 2_655 ?
Br3 Mo1 Mo2 Br2 -68.17(5) . . . 2_655 ?
Mo1 Mo1 Mo2 Br2 -68.18(5) 2_655 . . 2_655 ?
Br4 Mo1 Mo2 Br2 -49.68(7) . . . . ?
Br5 Mo1 Mo2 Br2 -172.44(8) . . . . ?
Br2 Mo1 Mo2 Br2 136.25(5) 2_655 . . . ?
Br1 Mo1 Mo2 Br2 -110.85(6) . . . . ?
Br3 Mo1 Mo2 Br2 68.08(5) . . . . ?
Mo1 Mo1 Mo2 Br2 68.08(5) 2_655 . . . ?
Br4 Mo1 Mo2 Mo1 -117.76(8) . . . 2_655 ?
Br5 Mo1 Mo2 Mo1 119.49(8) . . . 2_655 ?
Br2 Mo1 Mo2 Mo1 68.18(5) 2_655 . . 2_655 ?
Br1 Mo1 Mo2 Mo1 -178.93(6) . . . 2_655 ?
Br2 Mo1 Mo2 Mo1 -68.08(5) . . . 2_655 ?
Br3 Mo1 Mo2 Mo1 0.0 . . . 2_655 ?
Br4 Mo1 Mo2 Br6' -14.06(12) . . . 2_655 ?
Br5 Mo1 Mo2 Br6' -136.82(11) . . . 2_655 ?
Br2 Mo1 Mo2 Br6' 171.87(11) 2_655 . . 2_655 ?
Br1 Mo1 Mo2 Br6' -75.23(11) . . . 2_655 ?
Br2 Mo1 Mo2 Br6' 35.62(11) . . . 2_655 ?
Br3 Mo1 Mo2 Br6' 103.70(10) . . . 2_655 ?
Mo1 Mo1 Mo2 Br6' 103.70(10) 2_655 . . 2_655 ?
Br4 Mo1 Mo2 Br6' 126.71(10) . . . . ?
Br5 Mo1 Mo2 Br6' 3.96(11) . . . . ?
Br2 Mo1 Mo2 Br6' -47.35(10) 2_655 . . . ?
Br1 Mo1 Mo2 Br6' 65.54(10) . . . . ?
Br2 Mo1 Mo2 Br6' 176.39(10) . . . . ?
Br3 Mo1 Mo2 Br6' -115.53(10) . . . . ?
Mo1 Mo1 Mo2 Br6' -115.53(10) 2_655 . . . ?
Br4 Mo1 Br1 Mo2 -137.18(5) . . . . ?
Br5 Mo1 Br1 Mo2 135.96(5) . . . . ?
Br2 Mo1 Br1 Mo2 51.65(4) 2_655 . . . ?
Br2 Mo1 Br1 Mo2 -52.70(4) . . . . ?
Br3 Mo1 Br1 Mo2 -10.5(6) . . . . ?
Mo1 Mo1 Br1 Mo2 -1.04(6) 2_655 . . . ?
Br6 Mo2 Br1 Mo1 144.18(10) 2_655 . . . ?
Br6 Mo2 Br1 Mo1 -143.03(10) . . . . ?
Br1 Mo2 Br1 Mo1 0.52(3) 2_655 . . . ?
Br2 Mo2 Br1 Mo1 -51.16(5) 2_655 . . . ?
Br2 Mo2 Br1 Mo1 52.28(5) . . . . ?
Mo1 Mo2 Br1 Mo1 1.08(6) 2_655 . . . ?
Br6' Mo2 Br1 Mo1 125.70(9) 2_655 . . . ?
Br6' Mo2 Br1 Mo1 -124.85(9) . . . . ?
Br4 Mo1 Br2 Mo1 -144.75(4) . . . 2_655 ?
Br5 Mo1 Br2 Mo1 -151.7(4) . . . 2_655 ?
Br2 Mo1 Br2 Mo1 34.29(7) 2_655 . . 2_655 ?
Br1 Mo1 Br2 Mo1 124.09(4) . . . 2_655 ?
Br3 Mo1 Br2 Mo1 -52.37(4) . . . 2_655 ?
Mo2 Mo1 Br2 Mo1 71.71(4) . . . 2_655 ?
Br4 Mo1 Br2 Mo2 143.54(5) . . . . ?
Br5 Mo1 Br2 Mo2 136.6(4) . . . . ?
Br2 Mo1 Br2 Mo2 -37.41(6) 2_655 . . . ?
Br1 Mo1 Br2 Mo2 52.39(4) . . . . ?
Br3 Mo1 Br2 Mo2 -124.07(4) . . . . ?
Mo1 Mo1 Br2 Mo2 -71.71(4) 2_655 . . . ?
Br6 Mo2 Br2 Mo1 144.33(7) 2_655 . . 2_655 ?
Br6 Mo2 Br2 Mo1 138.1(3) . . . 2_655 ?
Br1 Mo2 Br2 Mo1 -126.34(5) . . . 2_655 ?
Br1 Mo2 Br2 Mo1 51.33(4) 2_655 . . 2_655 ?
Br2 Mo2 Br2 Mo1 -36.98(3) 2_655 . . 2_655 ?
Mo1 Mo2 Br2 Mo1 -73.93(5) . . . 2_655 ?
Br6' Mo2 Br2 Mo1 136.49(9) 2_655 . . 2_655 ?
Br6' Mo2 Br2 Mo1 -101.9(8) . . . 2_655 ?
Br6 Mo2 Br2 Mo1 -141.74(7) 2_655 . . . ?
Br6 Mo2 Br2 Mo1 -148.0(3) . . . . ?
Br1 Mo2 Br2 Mo1 -52.41(4) . . . . ?
Br1 Mo2 Br2 Mo1 125.26(5) 2_655 . . . ?
Br2 Mo2 Br2 Mo1 36.95(3) 2_655 . . . ?
Mo1 Mo2 Br2 Mo1 73.93(5) 2_655 . . . ?
Br6' Mo2 Br2 Mo1 -149.58(9) 2_655 . . . ?
Br6' Mo2 Br2 Mo1 -28.0(8) . . . . ?
Br4 Mo1 Br3 Mo1 136.61(6) . . . 2_655 ?
Br5 Mo1 Br3 Mo1 -136.40(7) . . . 2_655 ?
Br2 Mo1 Br3 Mo1 -52.29(4) 2_655 . . 2_655 ?
Br1 Mo1 Br3 Mo1 10.0(6) . . . 2_655 ?
Br2 Mo1 Br3 Mo1 52.22(4) . . . 2_655 ?
Mo2 Mo1 Br3 Mo1 0.0 . . . 2_655 ?
C41 N1 C11 C12 175.2(17) . . . . ?
C31 N1 C11 C12 -61(2) . . . . ?
C21 N1 C11 C12 54(2) . . . . ?
N1 C11 C12 C13 178.0(15) . . . . ?
C11 C12 C13 C14 70(2) . . . . ?
C41 N1 C21 C22 -65.2(17) . . . . ?
C31 N1 C21 C22 172.1(15) . . . . ?
C11 N1 C21 C22 55.7(17) . . . . ?
N1 C21 C22 C23' 174(3) . . . . ?
N1 C21 C22 C23 168.2(17) . . . . ?
C21 C22 C23 C24 180(3) . . . . ?
C23' C22 C23 C24 6(3) . . . . ?
C41 N1 C31 C32 28(3) . . . . ?
C11 N1 C31 C32 -93(3) . . . . ?
C21 N1 C31 C32 149(3) . . . . ?
C41 N1 C31 C32' -40(3) . . . . ?
C11 N1 C31 C32' -161(2) . . . . ?
C21 N1 C31 C32' 81(3) . . . . ?
C32' C31 C32 C33 -58(3) . . . . ?
N1 C31 C32 C33 -164(2) . . . . ?
C31 C32 C33 C34 108(5) . . . . ?
C31 N1 C41 C42 -60(3) . . . . ?
C11 N1 C41 C42 60(2) . . . . ?
C21 N1 C41 C42 -179(2) . . . . ?
C31 N1 C41 C42' 48(3) . . . . ?
C11 N1 C41 C42' 168(2) . . . . ?
C21 N1 C41 C42' -70(3) . . . . ?
C42' C41 C42 C43 25(3) . . . . ?
N1 C41 C42 C43 161(2) . . . . ?
C41 C42 C43 C44 52(6) . . . . ?
C21 C22 C23' C24' -66(5) . . . . ?
C23 C22 C23' C24' -57(3) . . . . ?
C32 C31 C32' C33' 40(4) . . . . ?
N1 C31 C32' C33' 161(3) . . . . ?
C31 C32' C33' C34' -168(4) . . . . ?
C42 C41 C42' C43' -13(4) . . . . ?
N1 C41 C42' C43' -137(4) . . . . ?
C41 C42' C43' C44' -28(6) . . . . ?
